data_7249026
loop_
_publ_author_name
'Su\<sanj, Ru\/der'
'Bedekovi\'c, Nikola'
'Cerovski, Sara'
'Baus Topi\'c, Nea'
'Nemec, Vinko'
'Cin\<ci\'c, Dominik'

_publ_section_title
;
 Evaluation of halogen bonding proclivity of oxazole derivatives carrying
 multiple acceptor sites in cocrystals with perfluorinated iodobenzenes
;
_journal_issue 31
_journal_name_full CrystEngComm
_journal_page_first 4137
_journal_page_last 4145
_journal_paper_doi 10.1039/D4CE00557K
_journal_volume 26
_journal_year 2024
_chemical_formula_moiety 'C6 F4 I2, C7 H5 N O2'
_chemical_formula_sum 'C13 H5 F4 I2 N O2'
_chemical_formula_weight 536.98
_space_group_crystal_system monoclinic
_space_group_IT_number 4
_space_group_name_Hall 'P 2yb'
_space_group_name_H-M_alt 'P 1 21 1'
_atom_sites_solution_hydrogens geom
_audit_creation_method SHELXL-2019/3
_audit_update_record
;
2024-05-28 deposited with the CCDC.	2024-07-09 downloaded from the CCDC.
;
_cell_angle_alpha 90
_cell_angle_beta 97.137(7)
_cell_angle_gamma 90
_cell_formula_units_Z 2
_cell_length_a 5.7685(5)
_cell_length_b 16.8433(9)
_cell_length_c 7.9199(5)
_cell_measurement_reflns_used 1227
_cell_measurement_temperature 295
_cell_measurement_theta_max 26.0860
_cell_measurement_theta_min 4.6610
_cell_volume 763.54(9)
_computing_structure_refinement 'SHELXL-2019/2 (Sheldrick, 2019)'
_diffrn_ambient_temperature 295
_diffrn_detector_area_resol_mean 16.3426
_diffrn_measured_fraction_theta_full 0.995
_diffrn_measured_fraction_theta_max 0.995
_diffrn_measurement_device_type 'Xcalibur, Sapphire3'
_diffrn_radiation_type MoK\a
_diffrn_radiation_wavelength 0.71073
_diffrn_reflns_av_R_equivalents 0.0281
_diffrn_reflns_av_unetI/netI 0.0683
_diffrn_reflns_Laue_measured_fraction_full 0.995
_diffrn_reflns_Laue_measured_fraction_max 0.995
_diffrn_reflns_limit_h_max 6
_diffrn_reflns_limit_h_min -6
_diffrn_reflns_limit_k_max 19
_diffrn_reflns_limit_k_min -20
_diffrn_reflns_limit_l_max 9
_diffrn_reflns_limit_l_min -6
_diffrn_reflns_number 3182
_diffrn_reflns_point_group_measured_fraction_full 0.821
_diffrn_reflns_point_group_measured_fraction_max 0.821
_diffrn_reflns_theta_full 24.984
_diffrn_reflns_theta_max 24.984
_diffrn_reflns_theta_min 4.305
_diffrn_source 'fine-focus sealed X-ray tube'
_exptl_absorpt_coefficient_mu 4.166
_exptl_absorpt_correction_T_max 1.00000
_exptl_absorpt_correction_T_min 0.29451
_exptl_absorpt_correction_type multi-scan
_exptl_absorpt_process_details
;
CrysAlisPro 1.171.41.95a (Rigaku Oxford Diffraction, 2021)
Empirical absorption correction using spherical harmonics,
implemented in SCALE3 ABSPACK scaling algorithm.
;
_exptl_crystal_colour colorless
_exptl_crystal_density_diffrn 2.336
_exptl_crystal_description plate
_exptl_crystal_F_000 496
_exptl_crystal_size_max 0.54
_exptl_crystal_size_mid 0.28
_exptl_crystal_size_min 0.07
_refine_diff_density_max 0.481
_refine_diff_density_min -0.444
_refine_diff_density_rms 0.102
_refine_ls_abs_structure_details
;
 Flack x determined using 485 quotients [(I+)-(I-)]/[(I+)+(I-)]
 (Parsons, Flack and Wagner, Acta Cryst. B69 (2013) 249-259).
;
_refine_ls_abs_structure_Flack 0.43(5)
_refine_ls_extinction_method none
_refine_ls_goodness_of_fit_ref 1.009
_refine_ls_hydrogen_treatment constr
_refine_ls_matrix_type full
_refine_ls_number_parameters 199
_refine_ls_number_reflns 2202
_refine_ls_number_restraints 1
_refine_ls_restrained_S_all 1.009
_refine_ls_R_factor_all 0.0603
_refine_ls_R_factor_gt 0.0428
_refine_ls_shift/su_max 0.000
_refine_ls_shift/su_mean 0.000
_refine_ls_structure_factor_coef Fsqd
_refine_ls_weighting_details 'w=1/[\s^2^(Fo^2^)+(0.0210P)^2^] where P=(Fo^2^+2Fc^2^)/3'
_refine_ls_weighting_scheme calc
_refine_ls_wR_factor_gt 0.0683
_refine_ls_wR_factor_ref 0.0777
_reflns_Friedel_coverage 0.592
_reflns_Friedel_fraction_full 0.634
_reflns_Friedel_fraction_max 0.634
_reflns_number_gt 1746
_reflns_number_total 2202
_reflns_threshold_expression 'I > 2\s(I)'
_cod_data_source_file d4ce00557k2.cif
_cod_data_source_block fox_14tfib
_cod_depositor_comments 'Adding full bibliography for 7249013--7249033.cif.'
_cod_original_sg_symbol_H-M 'P 21'
_cod_database_code 7249026
_shelx_shelxl_version_number 2019/3
_shelx_space_group_comment
;
The symmetry employed for this shelxl refinement is uniquely defined
by the following loop, which should always be used as a source of
symmetry information in preference to the above space-group names.
They are only intended as comments.
;

loop_
_space_group_symop_operation_xyz
'x, y, z'
'-x, y+1/2, -z'

loop_
_atom_site_label
_atom_site_type_symbol
_atom_site_fract_x
_atom_site_fract_y
_atom_site_fract_z
_atom_site_U_iso_or_equiv
_atom_site_adp_type
_atom_site_occupancy
_atom_site_site_symmetry_order
_atom_site_calc_flag
_atom_site_refinement_flags_posn
_atom_site_refinement_flags_adp
_atom_site_refinement_flags_occupancy
_atom_site_disorder_assembly
_atom_site_disorder_group
I1 I 0.54772(18) 0.55671(6) 0.19897(12) 0.0586(3) Uani 1 1 d . . . . .
I2 I 0.9121(2) 0.92978(6) 0.50225(15) 0.0745(4) Uani 1 1 d . . . . .
F4 F 0.3039(18) 0.7267(6) 0.1721(13) 0.078(3) Uani 1 1 d . . . . .
F1 F 1.0205(17) 0.6193(5) 0.4122(14) 0.075(3) Uani 1 1 d . . . . .
F2 F 1.1558(17) 0.7611(6) 0.5289(12) 0.080(3) Uani 1 1 d . . . . .
F3 F 0.4381(18) 0.8685(5) 0.2892(12) 0.078(3) Uani 1 1 d . . . . .
O2 O 0.0778(19) 0.3129(7) 0.0455(16) 0.071(4) Uani 1 1 d . . . . .
O1 O 0.116(2) 0.0701(7) 0.1840(15) 0.077(4) Uani 1 1 d . . . . .
N1 N 0.360(3) 0.4012(9) 0.0847(18) 0.072(5) Uani 1 1 d . . . . .
C8 C 0.661(3) 0.6677(10) 0.2906(19) 0.044(4) Uani 1 1 d . . . . .
C11 C 0.809(3) 0.8194(10) 0.413(2) 0.045(4) Uani 1 1 d . . . . .
C9 C 0.874(3) 0.6802(9) 0.379(2) 0.050(4) Uani 1 1 d . . . . .
C10 C 0.942(3) 0.7530(9) 0.440(2) 0.052(5) Uani 1 1 d . . . . .
C1 C 0.335(3) 0.0703(12) 0.270(2) 0.072(5) Uani 1 1 d . . . . .
H1 H 0.410197 0.027048 0.325711 0.086 Uiso 1 1 calc R U . . .
C13 C 0.518(3) 0.7341(10) 0.2606(19) 0.049(4) Uani 1 1 d . . . . .
C12 C 0.592(3) 0.8081(9) 0.3196(18) 0.049(4) Uani 1 1 d . . . . .
C5 C 0.272(3) 0.2759(9) 0.1326(18) 0.047(4) Uani 1 1 d . . . . .
C7 C 0.443(4) 0.3291(11) 0.150(2) 0.064(5) Uani 1 1 d . . . . .
H7 H 0.595893 0.319427 0.198822 0.076 Uiso 1 1 calc R U . . .
C3 C 0.248(3) 0.1922(10) 0.1705(18) 0.054(5) Uani 1 1 d . . . . .
C2 C 0.426(3) 0.1447(11) 0.262(2) 0.060(5) Uani 1 1 d . . . . .
H2 H 0.574983 0.161216 0.306561 0.072 Uiso 1 1 calc R U . . .
C6 C 0.152(4) 0.3892(10) 0.023(2) 0.078(6) Uani 1 1 d . . . . .
H6 H 0.056711 0.428159 -0.032731 0.093 Uiso 1 1 calc R U . . .
C4 C 0.071(3) 0.1434(10) 0.124(2) 0.065(5) Uani 1 1 d . . . . .
H4 H -0.066984 0.158315 0.057411 0.078 Uiso 1 1 calc R U . . .

loop_
_atom_site_aniso_label
_atom_site_aniso_U_11
_atom_site_aniso_U_22
_atom_site_aniso_U_33
_atom_site_aniso_U_23
_atom_site_aniso_U_13
_atom_site_aniso_U_12
I1 0.0737(7) 0.0418(5) 0.0606(6) -0.0018(6) 0.0093(5) -0.0084(6)
I2 0.0906(10) 0.0520(7) 0.0833(8) -0.0158(7) 0.0205(6) -0.0192(7)
F4 0.064(7) 0.064(7) 0.097(8) -0.003(6) -0.025(6) 0.001(6)
F1 0.060(6) 0.044(5) 0.117(8) 0.010(6) -0.003(6) 0.003(6)
F2 0.051(6) 0.085(8) 0.096(8) 0.005(6) -0.021(5) -0.019(6)
F3 0.075(7) 0.043(5) 0.112(8) 0.001(6) -0.004(6) 0.021(5)
O2 0.059(8) 0.055(7) 0.096(9) 0.005(7) -0.008(6) 0.005(7)
O1 0.086(9) 0.052(8) 0.091(8) 0.010(7) -0.003(6) -0.008(8)
N1 0.098(13) 0.051(10) 0.064(9) -0.002(8) -0.005(9) -0.012(9)
C8 0.043(10) 0.043(9) 0.048(8) -0.002(8) 0.009(7) 0.001(8)
C11 0.034(9) 0.047(10) 0.055(9) 0.000(9) 0.012(7) -0.006(8)
C9 0.035(9) 0.044(9) 0.073(11) 0.011(9) 0.012(8) -0.004(9)
C10 0.049(11) 0.047(10) 0.057(10) 0.011(9) -0.005(8) -0.013(9)
C1 0.086(13) 0.062(14) 0.067(10) 0.010(10) 0.007(9) 0.004(12)
C13 0.039(10) 0.051(10) 0.054(9) 0.004(9) -0.005(7) -0.008(8)
C12 0.058(11) 0.035(8) 0.055(9) 0.000(8) 0.007(7) 0.019(10)
C5 0.044(10) 0.049(9) 0.048(9) -0.007(8) 0.003(8) -0.003(9)
C7 0.086(15) 0.056(11) 0.053(10) -0.001(9) 0.023(9) -0.014(11)
C3 0.069(12) 0.051(10) 0.047(9) -0.001(8) 0.018(8) 0.002(10)
C2 0.052(11) 0.062(11) 0.069(11) -0.003(10) 0.014(8) 0.005(9)
C6 0.135(19) 0.046(10) 0.049(10) 0.007(9) -0.005(11) 0.020(12)
C4 0.058(12) 0.055(10) 0.081(12) 0.004(10) 0.007(10) -0.011(10)

loop_
_atom_type_symbol
_atom_type_description
_atom_type_scat_dispersion_real
_atom_type_scat_dispersion_imag
_atom_type_scat_source
C C 0.0033 0.0016 'International Tables Vol C Tables 4.2.6.8 and 6.1.1.4'
H H 0.0000 0.0000 'International Tables Vol C Tables 4.2.6.8 and 6.1.1.4'
N N 0.0061 0.0033 'International Tables Vol C Tables 4.2.6.8 and 6.1.1.4'
O O 0.0106 0.0060 'International Tables Vol C Tables 4.2.6.8 and 6.1.1.4'
F F 0.0171 0.0103 'International Tables Vol C Tables 4.2.6.8 and 6.1.1.4'
I I -0.4742 1.8119 'International Tables Vol C Tables 4.2.6.8 and 6.1.1.4'

loop_
_geom_angle_atom_site_label_1
_geom_angle_atom_site_label_2
_geom_angle_atom_site_label_3
_geom_angle
_geom_angle_site_symmetry_1
_geom_angle_site_symmetry_3
_geom_angle_publ_flag
C6 O2 C5 103.9(13) . . ?
C4 O1 C1 107.6(14) . . ?
C6 N1 C7 106.0(16) . . ?
C9 C8 C13 116.2(15) . . ?
C9 C8 I1 123.1(12) . . ?
C13 C8 I1 120.7(11) . . ?
C10 C11 C12 115.2(14) . . ?
C10 C11 I2 123.9(10) . . ?
C12 C11 I2 120.9(12) . . ?
F1 C9 C8 119.6(14) . . ?
F1 C9 C10 118.3(13) . . ?
C8 C9 C10 122.1(15) . . ?
F2 C10 C9 118.9(14) . . ?
F2 C10 C11 117.5(13) . . ?
C9 C10 C11 123.6(13) . . ?
O1 C1 C2 108.5(16) . . ?
F4 C13 C12 118.9(14) . . ?
F4 C13 C8 119.8(14) . . ?
C12 C13 C8 121.3(12) . . ?
F3 C12 C13 116.8(12) . . ?
F3 C12 C11 121.3(14) . . ?
C13 C12 C11 121.7(14) . . ?
C7 C5 O2 107.0(15) . . ?
C7 C5 C3 136.4(15) . . ?
O2 C5 C3 116.5(12) . . ?
C5 C7 N1 109.6(17) . . ?
C4 C3 C2 106.0(15) . . ?
C4 C3 C5 129.3(15) . . ?
C2 C3 C5 124.6(15) . . ?
C1 C2 C3 106.4(15) . . ?
N1 C6 O2 113.4(15) . . ?
C3 C4 O1 111.3(15) . . ?

loop_
_geom_bond_atom_site_label_1
_geom_bond_atom_site_label_2
_geom_bond_distance
_geom_bond_site_symmetry_2
_geom_bond_publ_flag
I1 C8 2.080(16) . ?
I2 C11 2.050(16) . ?
F4 C13 1.350(14) . ?
F1 C9 1.335(17) . ?
F2 C10 1.347(14) . ?
F3 C12 1.353(15) . ?
O2 C6 1.37(2) . ?
O2 C5 1.390(16) . ?
O1 C4 1.338(19) . ?
O1 C1 1.362(19) . ?
N1 C6 1.26(2) . ?
N1 C7 1.38(2) . ?
C8 C9 1.35(2) . ?
C8 C13 1.39(2) . ?
C11 C10 1.36(2) . ?
C11 C12 1.39(2) . ?
C9 C10 1.36(2) . ?
C1 C2 1.36(3) . ?
C13 C12 1.38(2) . ?
C5 C7 1.33(2) . ?
C5 C3 1.451(19) . ?
C3 C4 1.33(2) . ?
C3 C2 1.43(2) . ?
